data_7132970
loop_
_publ_author_name
'Stepanova, Anna V.'
'Mironov, Andrei V.'
'Bogach, Alexey V.'
'Azarevich, Andrey N.'
'Presniakov, Igor A.'
'Sobolev, Alexey V.'
'Pankratov, Denis A.'
'Zayakhanov, Vladimir A.'
'Starchikov, Sergey S.'
'Verchenko, Valeriy Yu'
'Shevelkov, Andrei V.'

_publ_section_title
;
 Bulk ferromagnetism in cleavable van der Waals telluride
 NbFeTe<sub>2</sub>.
;
_journal_issue 42
_journal_name_full 'Chemical communications (Cambridge, England)'
_journal_page_first 5518
_journal_page_last 5521
_journal_paper_doi 10.1039/d4cc01160k
_journal_volume 60
_journal_year 2024
_chemical_formula_sum 'Fe Nb Te2'
_chemical_formula_weight 404
_space_group_IT_number 14
_space_group_name_Hall '-P 2ybc'
_space_group_name_H-M_alt 'P 1 21/c 1'
_symmetry_cell_setting monoclinic
_symmetry_Int_Tables_number 14
_symmetry_space_group_name_Hall '-P 2ybc'
_symmetry_space_group_name_H-M 'P 1 21/c 1'
_audit_creation_method 'Jana2006 Version : 13/03/2020'
_audit_update_record
;
2024-03-12 deposited with the CCDC.	2024-04-18 downloaded from the CCDC.
;
_cell_angle_alpha 90
_cell_angle_beta 92.33(1)
_cell_angle_gamma 90
_cell_formula_units_Z 4
_cell_length_a 7.280(4)
_cell_length_b 6.305(4)
_cell_length_c 7.992(5)
_cell_measurement_reflns_used 2811
_cell_measurement_temperature 293
_cell_measurement_theta_max 33.20
_cell_measurement_theta_min 2.79
_cell_volume 366.5(4)
_diffrn_ambient_temperature 293
_diffrn_detector 'PHOTON III'
_diffrn_measured_fraction_theta_full 0.98
_diffrn_measured_fraction_theta_max 0.91
_diffrn_measurement_device 'Bruker D8 Quest'
_diffrn_radiation_probe x-ray
_diffrn_radiation_source 'X-ray tube'
_diffrn_radiation_type 'Mo K\a'
_diffrn_radiation_wavelength 0.71073
_diffrn_reflns_av_R_equivalents 0.079
_diffrn_reflns_av_unetI/netI 0.0821
_diffrn_reflns_limit_h_max 10
_diffrn_reflns_limit_h_min -11
_diffrn_reflns_limit_k_max 9
_diffrn_reflns_limit_k_min 0
_diffrn_reflns_limit_l_max 11
_diffrn_reflns_limit_l_min 0
_diffrn_reflns_number 1305
_diffrn_reflns_theta_full 32.21
_diffrn_reflns_theta_max 33.4
_diffrn_reflns_theta_min 2.79
_exptl_absorpt_coefficient_mu 22.416
_exptl_absorpt_correction_T_max 0.378
_exptl_absorpt_correction_T_min 0.264
_exptl_absorpt_correction_type analytical+multi-scan
_exptl_crystal_colour black
_exptl_crystal_density_diffrn 7.3206
_exptl_crystal_description 'distorted prism'
_exptl_crystal_F_000 684
_exptl_crystal_preparation 'Magnetic properties'
_exptl_crystal_recrystallization_method 'Vapour deposition'
_exptl_crystal_size_mid 0.05
_exptl_crystal_size_min 0.10
_exptl_crystal_size_rad 0.11
_refine_diff_density_max 2.12
_refine_diff_density_min -2.07
_refine_ls_extinction_method none
_refine_ls_goodness_of_fit_gt 1.21
_refine_ls_goodness_of_fit_ref 1.21
_refine_ls_number_constraints 0
_refine_ls_number_parameters 57
_refine_ls_number_reflns 833
_refine_ls_number_restraints 0
_refine_ls_R_factor_all 0.0387
_refine_ls_R_factor_gt 0.0387
_refine_ls_shift/su_max 0.0004
_refine_ls_shift/su_mean 0.0001
_refine_ls_structure_factor_coef F
_refine_ls_weighting_details w=1/(\s^2^(F)+0.000625F^2^)
_refine_ls_weighting_scheme sigma
_refine_ls_wR_factor_gt 0.0475
_refine_ls_wR_factor_ref 0.0475
_reflns_number_gt 833
_reflns_number_total 1305
_reflns_threshold_expression I>3\s(I)
_cod_data_source_file d4cc01160k2.cif
_cod_data_source_block nft2
_cod_depositor_comments
;
The following automatic conversions were performed:

data item '_diffrn_radiation_probe' value 'X-ray' was changed to
'x-ray' in accordance with the
/home/data/users/saulius/crontab/automatic-downloads/rss-feeds/RSC/lib/dictionaries/cif_core.dic
dictionary named 'cif_core.dic' version 2.4.2 last updated on
2011-04-26.

Automatic conversion script
Id: cif_fix_values 8170 2020-07-09 18:12:32Z antanas 

 Adding full bibliography for 7132970.cif.
;
_cod_original_sg_symbol_Hall '-P 2ycb'
_cod_original_formula_sum 'Nb1 Fe1 Te2'
_cod_database_code 7132970

loop_
_space_group_symop_id
_space_group_symop_operation_xyz
1 x,y,z
2 -x,y+1/2,-z+1/2
3 -x,-y,-z
4 x,-y+1/2,z+1/2

loop_
_atom_site_label
_atom_site_type_symbol
_atom_site_fract_x
_atom_site_fract_y
_atom_site_fract_z
_atom_site_adp_type
_atom_site_U_iso_or_equiv
_atom_site_site_symmetry_multiplicity
_atom_site_occupancy
_atom_site_calc_flag
_atom_site_refinement_flags
_atom_site_disorder_assembly
_atom_site_disorder_group
Te1 Te 0.3180(1) 0.2428(1) 0.25264(8) Uani 0.0144(2) 4 1 d . . .
Te2 Te 0.2309(3) 0.7516(2) -0.0292(2) Uani 0.0159(2) 4 1 d . . .
Nb1 Nb 0.0187(3) 0.5217(3) 0.1963(2) Uani 0.0138(3) 4 1 d . . .
Fe1 Fe 0.1108(2) 0.3534(2) 0.4955(2) Uani 0.0157(5) 4 1 d . . .

loop_
_atom_site_aniso_label
_atom_site_aniso_type_symbol
_atom_site_aniso_U_11
_atom_site_aniso_U_22
_atom_site_aniso_U_33
_atom_site_aniso_U_12
_atom_site_aniso_U_13
_atom_site_aniso_U_23
Te1 Te 0.0170(4) 0.0132(4) 0.0130(3) 0.0001(3) 0.0001(2) -0.0013(2)
Te2 Te 0.0206(4) 0.0107(4) 0.0161(3) -0.0007(3) -0.0027(3) 0.0010(2)
Nb1 Nb 0.0212(6) 0.0091(4) 0.0108(4) 0.0019(4) -0.0013(3) -0.0012(3)
Fe1 Fe 0.0225(10) 0.0135(8) 0.0111(7) 0.0007(6) 0.0011(6) 0.0002(5)

loop_
_atom_type_symbol
_atom_type_scat_dispersion_real
_atom_type_scat_dispersion_imag
_atom_type_scat_source
Fe 0.3463 0.8444 'International Tables Vol C tables 4.2.6.8 and 6.1.1.1'
Nb -2.0727 0.6215 'International Tables Vol C tables 4.2.6.8 and 6.1.1.1'
Te -0.5308 1.6751 'International Tables Vol C tables 4.2.6.8 and 6.1.1.1'

loop_
_exptl_crystal_face_index_h
_exptl_crystal_face_index_k
_exptl_crystal_face_index_l
_exptl_crystal_face_perp_dist
1.00 0.00 0.00 0.019
-1.00 0.00 0.00 0.027
1.00 -1.00 -1.00 0.046
-1.00 1.00 1.00 0.065
0.00 1.00 1.00 0.074
0.00 1.00 -1.00 0.030
0.00 -1.00 2.00 0.065
0.00 1.00 -2.00 0.031
0.00 0.00 -1.00 0.042
-1.00 -1.00 -1.00 0.049

loop_
_geom_angle_atom_site_label_1
_geom_angle_atom_site_label_2
_geom_angle_atom_site_label_3
_geom_angle_site_symmetry_1
_geom_angle_site_symmetry_2
_geom_angle_site_symmetry_3
_geom_angle
_geom_angle_publ_flag
Nb1 Te1 Nb1 . . 2_545 70.51(7) ?
Nb1 Te1 Fe1 . . . 58.97(6) ?
Nb1 Te1 Fe1 . . 4_554 66.15(6) ?
Nb1 Te1 Fe1 2_545 . . 59.92(6) ?
Nb1 Te1 Fe1 2_545 . 4_554 61.40(6) ?
Fe1 Te1 Fe1 . . 4_554 108.69(7) ?
Nb1 Te2 Nb1 . . 3_565 68.14(8) ?
Nb1 Te2 Nb1 . . 4_564 115.71(10) ?
Nb1 Te2 Fe1 . . 2_555 60.58(7) ?
Nb1 Te2 Fe1 . . 4_564 104.16(9) ?
Nb1 Te2 Nb1 3_565 . 4_564 68.85(8) ?
Nb1 Te2 Fe1 3_565 . 2_555 66.17(8) ?
Nb1 Te2 Fe1 3_565 . 4_564 113.83(9) ?
Nb1 Te2 Fe1 4_564 . 2_555 59.30(7) ?
Nb1 Te2 Fe1 4_564 . 4_564 56.21(6) ?
Fe1 Te2 Fe1 2_555 . 4_564 55.86(6) ?
Te1 Nb1 Te1 . . 2_555 160.16(8) ?
Te1 Nb1 Te2 . . . 89.02(8) ?
Te1 Nb1 Te2 . . 3_565 100.03(8) ?
Te1 Nb1 Te2 . . 4_565 78.97(7) ?
Te1 Nb1 Fe1 . . . 56.41(6) ?
Te1 Nb1 Fe1 . . 2_555 144.22(9) ?
Te1 Nb1 Fe1 . . 3_566 108.78(8) ?
Te1 Nb1 Fe1 . . 4_554 52.86(6) ?
Te1 Nb1 Te2 2_555 . . 109.55(8) ?
Te1 Nb1 Te2 2_555 . 3_565 79.94(8) ?
Te1 Nb1 Te2 2_555 . 4_565 94.71(7) ?
Te1 Nb1 Fe1 2_555 . . 104.51(8) ?
Te1 Nb1 Fe1 2_555 . 2_555 55.29(6) ?
Te1 Nb1 Fe1 2_555 . 3_566 54.14(6) ?
Te1 Nb1 Fe1 2_555 . 4_554 133.04(9) ?
Te2 Nb1 Te2 . . 3_565 111.86(9) ?
Te2 Nb1 Te2 . . 4_565 86.74(8) ?
Te2 Nb1 Fe1 . . . 130.58(10) ?
Te2 Nb1 Fe1 . . 2_555 55.57(7) ?
Te2 Nb1 Fe1 . . 3_566 129.27(9) ?
Te2 Nb1 Fe1 . . 4_554 85.53(8) ?
Te2 Nb1 Te2 3_565 . 4_565 161.39(9) ?
Te2 Nb1 Fe1 3_565 . . 108.44(9) ?
Te2 Nb1 Fe1 3_565 . 2_555 90.06(9) ?
Te2 Nb1 Fe1 3_565 . 3_566 111.05(9) ?
Te2 Nb1 Fe1 3_565 . 4_554 53.50(7) ?
Te2 Nb1 Fe1 4_565 . . 55.36(7) ?
Te2 Nb1 Fe1 4_565 . 2_555 101.60(8) ?
Te2 Nb1 Fe1 4_565 . 3_566 53.16(7) ?
Te2 Nb1 Fe1 4_565 . 4_554 131.25(9) ?
Fe1 Nb1 Fe1 . . 2_555 150.59(9) ?
Fe1 Nb1 Fe1 . . 3_566 53.39(7) ?
Fe1 Nb1 Fe1 . . 4_554 96.55(8) ?
Fe1 Nb1 Fe1 2_555 . 3_566 99.09(9) ?
Fe1 Nb1 Fe1 2_555 . 4_554 112.85(9) ?
Fe1 Nb1 Fe1 3_566 . 4_554 143.12(9) ?
Te1 Fe1 Te1 . . 4_555 101.18(8) ?
Te1 Fe1 Te2 . . 2_545 126.76(7) ?
Te1 Fe1 Te2 . . 4_565 89.63(7) ?
Te1 Fe1 Nb1 . . . 64.62(7) ?
Te1 Fe1 Nb1 . . 2_545 64.79(7) ?
Te1 Fe1 Nb1 . . 3_566 164.28(9) ?
Te1 Fe1 Nb1 . . 4_555 110.02(7) ?
Te1 Fe1 Fe1 . . 3_566 128.68(7) ?
Te1 Fe1 Te2 4_555 . 2_545 113.12(7) ?
Te1 Fe1 Te2 4_555 . 4_565 95.55(7) ?
Te1 Fe1 Nb1 4_555 . . 157.66(9) ?
Te1 Fe1 Nb1 4_555 . 2_545 116.39(8) ?
Te1 Fe1 Nb1 4_555 . 3_566 64.46(7) ?
Te1 Fe1 Nb1 4_555 . 4_555 61.00(6) ?
Te1 Fe1 Fe1 4_555 . 3_566 121.25(7) ?
Te2 Fe1 Te2 2_545 . 4_565 124.14(8) ?
Te2 Fe1 Nb1 2_545 . . 89.09(8) ?
Te2 Fe1 Nb1 2_545 . 2_545 63.85(7) ?
Te2 Fe1 Nb1 2_545 . 3_566 67.54(7) ?
Te2 Fe1 Nb1 2_545 . 4_555 60.33(6) ?
Te2 Fe1 Fe1 2_545 . 3_566 63.22(7) ?
Te2 Fe1 Nb1 4_565 . . 68.43(7) ?
Te2 Fe1 Nb1 4_565 . 2_545 141.58(8) ?
Te2 Fe1 Nb1 4_565 . 3_566 85.68(7) ?
Te2 Fe1 Nb1 4_565 . 4_555 151.27(8) ?
Te2 Fe1 Fe1 4_565 . 3_566 60.91(8) ?
Nb1 Fe1 Nb1 . . 2_545 74.60(8) ?
Nb1 Fe1 Nb1 . . 3_566 126.61(9) ?
Nb1 Fe1 Nb1 . . 4_555 138.54(9) ?
Nb1 Fe1 Fe1 . . 3_566 65.59(7) ?
Nb1 Fe1 Nb1 2_545 . 3_566 126.15(9) ?
Nb1 Fe1 Nb1 2_545 . 4_555 67.15(8) ?
Nb1 Fe1 Fe1 2_545 . 3_566 112.32(9) ?
Nb1 Fe1 Nb1 3_566 . 4_555 69.71(7) ?
Nb1 Fe1 Fe1 3_566 . 3_566 61.01(7) ?
Nb1 Fe1 Fe1 4_555 . 3_566 115.04(9) ?

loop_
_geom_bond_atom_site_label_1
_geom_bond_atom_site_label_2
_geom_bond_site_symmetry_1
_geom_bond_site_symmetry_2
_geom_bond_distance
_geom_bond_publ_flag
Te1 Nb1 . . 2.822(3) ?
Te1 Nb1 . 2_545 2.863(3) ?
Te1 Fe1 . . 2.602(3) ?
Te1 Fe1 . 4_554 2.572(3) ?
Te2 Nb1 . . 2.822(3) ?
Te2 Nb1 . 3_565 2.803(3) ?
Te2 Nb1 . 4_564 2.994(3) ?
Te2 Fe1 . 2_555 2.593(4) ?
Te2 Fe1 . 4_564 2.649(4) ?
Nb1 Fe1 . . 2.676(4) ?
Nb1 Fe1 . 2_555 2.738(3) ?
Nb1 Fe1 . 3_566 2.786(4) ?
Nb1 Fe1 . 4_554 2.951(4) ?
Fe1 Fe1 . 3_566 2.456(3) ?

loop_
_geom_hbond_atom_site_label_D
_geom_hbond_atom_site_label_H
_geom_hbond_atom_site_label_A
_geom_hbond_site_symmetry_D
_geom_hbond_site_symmetry_H
_geom_hbond_site_symmetry_A
_geom_hbond_distance_DH
_geom_hbond_distance_HA
_geom_hbond_distance_DA
_geom_hbond_angle_DHA
_geom_hbond_publ_flag
? ? ? ? ? ? ? ? ? ? ?

loop_
_geom_torsion_atom_site_label_1
_geom_torsion_atom_site_label_2
_geom_torsion_atom_site_label_3
_geom_torsion_atom_site_label_4
_geom_torsion_site_symmetry_1
_geom_torsion_site_symmetry_2
_geom_torsion_site_symmetry_3
_geom_torsion_site_symmetry_4
_geom_torsion
_geom_torsion_publ_flag
? ? ? ? ? ? ? ? ? ?

loop_
_restr_angle_atom_site_label_1
_restr_angle_site_symmetry_1
_restr_angle_atom_site_label_2
_restr_angle_site_symmetry_2
_restr_angle_atom_site_label_3
_restr_angle_site_symmetry_3
_restr_angle_target
_restr_angle_target_weight_param
? ? ? ? ? ? ? ?

loop_
_restr_distance_atom_site_label_1
_restr_distance_site_symmetry_1
_restr_distance_atom_site_label_2
_restr_distance_site_symmetry_2
_restr_distance_target
_restr_distance_target_weight_param
? ? ? ? ? ?

loop_
_restr_equal_angle_atom_site_label_1
_restr_equal_angle_site_symmetry_1
_restr_equal_angle_atom_site_label_2
_restr_equal_angle_site_symmetry_2
_restr_equal_angle_atom_site_label_3
_restr_equal_angle_site_symmetry_3
_restr_equal_angle_class_class_id
_restr_equal_angle_class_target_weight_param
? ? ? ? ? ? ? ?

loop_
_restr_equal_distance_atom_site_label_1
_restr_equal_distance_site_symmetry_1
_restr_equal_distance_atom_site_label_2
_restr_equal_distance_site_symmetry_2
_restr_equal_distance_class_class_id
_restr_equal_distance_class_target_weight_param
? ? ? ? ? ?

loop_
_restr_equal_torsion_atom_site_label_1
_restr_equal_torsion_site_symmetry_1
_restr_equal_torsion_atom_site_label_2
_restr_equal_torsion_site_symmetry_2
_restr_equal_torsion_atom_site_label_3
_restr_equal_torsion_site_symmetry_3
_restr_equal_torsion_atom_site_label_4
_restr_equal_torsion_site_symmetry_4
_restr_equal_torsion_class_class_id
_restr_equal_torsion_class_target_weight_param
? ? ? ? ? ? ? ? ? ?

loop_
_restr_torsion_atom_site_label_1
_restr_torsion_site_symmetry_1
_restr_torsion_atom_site_label_2
_restr_torsion_site_symmetry_2
_restr_torsion_atom_site_label_3
_restr_torsion_site_symmetry_3
_restr_torsion_atom_site_label_4
_restr_torsion_site_symmetry_4
_restr_torsion_angle_target
_restr_torsion_weight_param
? ? ? ? ? ? ? ? ? ?

loop_
_jana_atom_site_adp_c_label
_jana_atom_site_adp_c_type_symbol
_jana_atom_site_adp_c_111
_jana_atom_site_adp_c_112
_jana_atom_site_adp_c_113
_jana_atom_site_adp_c_122
_jana_atom_site_adp_c_123
_jana_atom_site_adp_c_133
_jana_atom_site_adp_c_222
_jana_atom_site_adp_c_223
_jana_atom_site_adp_c_233
_jana_atom_site_adp_c_333
Te2 Te -0.0012(9) 0.0009(5) 0.0018(4) 0.0000(5) -0.0009(2) -0.0008(3) 0.0011(10) 0.0007(4) 0.0003(3) 0.0020(5)
Nb1 Nb 0.0006(13) -0.0007(7) 0.0008(5) -0.0015(8) 0.0003(3) -0.0006(4) -0.0006(13) 0.0005(5) 0.0000(4) 0.0011(7)

loop_
_jana_atom_site_adp_d_label
_jana_atom_site_adp_d_type_symbol
_jana_atom_site_adp_d_1111
_jana_atom_site_adp_d_1112
_jana_atom_site_adp_d_1113
_jana_atom_site_adp_d_1122
_jana_atom_site_adp_d_1123
_jana_atom_site_adp_d_1133
_jana_atom_site_adp_d_1222
_jana_atom_site_adp_d_1223
_jana_atom_site_adp_d_1233
_jana_atom_site_adp_d_1333
_jana_atom_site_adp_d_2222
_jana_atom_site_adp_d_2223
_jana_atom_site_adp_d_2233
_jana_atom_site_adp_d_2333
_jana_atom_site_adp_d_3333
? ? ? ? ? ? ? ? ? ? ? ? ? ? ? ? ?

loop_
_jana_atom_site_adp_e_label
_jana_atom_site_adp_e_type_symbol
_jana_atom_site_adp_e_11111
_jana_atom_site_adp_e_11112
_jana_atom_site_adp_e_11113
_jana_atom_site_adp_e_11122
_jana_atom_site_adp_e_11123
_jana_atom_site_adp_e_11133
_jana_atom_site_adp_e_11222
_jana_atom_site_adp_e_11223
_jana_atom_site_adp_e_11233
_jana_atom_site_adp_e_11333
_jana_atom_site_adp_e_12222
_jana_atom_site_adp_e_12223
_jana_atom_site_adp_e_12233
_jana_atom_site_adp_e_12333
_jana_atom_site_adp_e_13333
_jana_atom_site_adp_e_22222
_jana_atom_site_adp_e_22223
_jana_atom_site_adp_e_22233
_jana_atom_site_adp_e_22333
_jana_atom_site_adp_e_23333
_jana_atom_site_adp_e_33333
? ? ? ? ? ? ? ? ? ? ? ? ? ? ? ? ? ? ? ? ? ? ?

loop_
_jana_atom_site_adp_f_label
_jana_atom_site_adp_f_type_symbol
_jana_atom_site_adp_f_111111
_jana_atom_site_adp_f_111112
_jana_atom_site_adp_f_111113
_jana_atom_site_adp_f_111122
_jana_atom_site_adp_f_111123
_jana_atom_site_adp_f_111133
_jana_atom_site_adp_f_111222
_jana_atom_site_adp_f_111223
_jana_atom_site_adp_f_111233
_jana_atom_site_adp_f_111333
_jana_atom_site_adp_f_112222
_jana_atom_site_adp_f_112223
_jana_atom_site_adp_f_112233
_jana_atom_site_adp_f_112333
_jana_atom_site_adp_f_113333
_jana_atom_site_adp_f_122222
_jana_atom_site_adp_f_122223
_jana_atom_site_adp_f_122233
_jana_atom_site_adp_f_122333
_jana_atom_site_adp_f_123333
_jana_atom_site_adp_f_133333
_jana_atom_site_adp_f_222222
_jana_atom_site_adp_f_222223
_jana_atom_site_adp_f_222233
_jana_atom_site_adp_f_222333
_jana_atom_site_adp_f_223333
_jana_atom_site_adp_f_233333
_jana_atom_site_adp_f_333333
? ? ? ? ? ? ? ? ? ? ? ? ? ? ? ? ? ? ? ? ? ? ? ? ? ? ? ? ? ?
